data_4065438
loop_
_publ_author_name
'Fasulo, Meg E.'
'Glaser, Paul B.'
'Tilley, T. Don'

_publ_section_title
;
 Cp*(PiPr3)RuOTf: A Reagent for Access to Ruthenium Silylene Complexes
;
_journal_issue 20
_journal_name_full Organometallics
_journal_page_first 5524
_journal_paper_doi 10.1021/om200795x
_journal_volume 30
_journal_year 2011
_chemical_formula_sum 'C20 H36 F3 O3 P Ru S'
_chemical_formula_weight 545.60
_chemical_name_systematic
; 
 ? 
;
_space_group_IT_number 61
_symmetry_cell_setting orthorhombic
_symmetry_space_group_name_Hall '-P 2ac 2ab'
_symmetry_space_group_name_H-M 'P b c a'
_atom_sites_solution_hydrogens geom
_atom_sites_solution_primary direct
_atom_sites_solution_secondary difmap
_audit_creation_method SHELXL-97
_cell_angle_alpha 90.00
_cell_angle_beta 90.00
_cell_angle_gamma 90.00
_cell_formula_units_Z 8
_cell_length_a 17.8310(8)
_cell_length_b 14.9230(7)
_cell_length_c 18.0820(8)
_cell_measurement_reflns_used 6699
_cell_measurement_temperature 138(2)
_cell_measurement_theta_max 25.670
_cell_measurement_theta_min 1.77
_cell_volume 4811.5(4)
_computing_cell_refinement 'Bruker APEX2 v.2009.1'
_computing_data_collection 'Bruker APEX2 v.2009.1'
_computing_data_reduction 'Bruker APEX2 v.2009.1'
_computing_molecular_graphics ORTEP-32
_computing_publication_material CIFTAB
_computing_structure_refinement 'SHELXL-97 (Sheldrick, 2008)'
_computing_structure_solution 'SHELXS-97 (Sheldrick, 2008)'
_diffrn_ambient_temperature 138(2)
_diffrn_detector_area_resol_mean 8.192
_diffrn_measured_fraction_theta_full 0.979
_diffrn_measured_fraction_theta_max 0.929
_diffrn_measurement_device_type 'Bruker SMART 1000 CCD'
_diffrn_measurement_method '/f and /w scans'
_diffrn_radiation_monochromator graphite
_diffrn_radiation_source 'fine-focus sealed tube'
_diffrn_radiation_type MoK\a
_diffrn_radiation_wavelength 0.71073
_diffrn_reflns_av_R_equivalents 0.0589
_diffrn_reflns_av_sigmaI/netI 0.0506
_diffrn_reflns_limit_h_max 21
_diffrn_reflns_limit_h_min -15
_diffrn_reflns_limit_k_max 15
_diffrn_reflns_limit_k_min -17
_diffrn_reflns_limit_l_max 21
_diffrn_reflns_limit_l_min -21
_diffrn_reflns_number 20428
_diffrn_reflns_theta_full 25.00
_diffrn_reflns_theta_max 25.67
_diffrn_reflns_theta_min 2.11
_exptl_absorpt_coefficient_mu 0.850
_exptl_absorpt_correction_T_max 0.8156
_exptl_absorpt_correction_T_min 0.7846
_exptl_absorpt_correction_type multi-scan
_exptl_absorpt_process_details SADABS
_exptl_crystal_colour purple
_exptl_crystal_density_diffrn 1.506
_exptl_crystal_density_method 'not measured'
_exptl_crystal_description block
_exptl_crystal_F_000 2256
_exptl_crystal_size_max 0.30
_exptl_crystal_size_mid 0.30
_exptl_crystal_size_min 0.25
_refine_diff_density_max 0.457
_refine_diff_density_min -0.619
_refine_diff_density_rms 0.084
_refine_ls_extinction_method none
_refine_ls_goodness_of_fit_ref 1.020
_refine_ls_hydrogen_treatment constr
_refine_ls_matrix_type full
_refine_ls_number_parameters 273
_refine_ls_number_reflns 4238
_refine_ls_number_restraints 0
_refine_ls_restrained_S_all 1.020
_refine_ls_R_factor_all 0.0597
_refine_ls_R_factor_gt 0.0345
_refine_ls_shift/su_max 0.001
_refine_ls_shift/su_mean 0.000
_refine_ls_structure_factor_coef Fsqd
_refine_ls_weighting_details 'calc w=1/[\s^2^(Fo^2^)+(0.0324P)^2^+3.0370P] where P=(Fo^2^+2Fc^2^)/3'
_refine_ls_weighting_scheme calc
_refine_ls_wR_factor_gt 0.0689
_refine_ls_wR_factor_ref 0.0767
_reflns_number_gt 3157
_reflns_number_total 4238
_reflns_threshold_expression >2sigma(I)
_cod_data_source_file om200795x_si_001.cif
_cod_data_source_block shelxl
_cod_original_sg_symbol_H-M 'P b c a '
_cod_database_code 4065438

loop_
_symmetry_equiv_pos_as_xyz
'x, y, z'
'-x+1/2, -y, z+1/2'
'x+1/2, -y+1/2, -z'
'-x, y+1/2, -z+1/2'
'-x, -y, -z'
'x-1/2, y, -z-1/2'
'-x-1/2, y-1/2, z'
'x, -y-1/2, z-1/2'

loop_
_atom_site_label
_atom_site_type_symbol
_atom_site_fract_x
_atom_site_fract_y
_atom_site_fract_z
_atom_site_U_iso_or_equiv
_atom_site_adp_type
_atom_site_occupancy
_atom_site_symmetry_multiplicity
_atom_site_calc_flag
_atom_site_refinement_flags
Ru1 Ru 0.311812(14) 0.332726(17) 0.208524(14) 0.01764(9) Uani 1 1 d .
S1 S 0.14430(5) 0.37509(6) 0.13724(5) 0.0233(2) Uani 1 1 d .
P1 P 0.39331(5) 0.36047(6) 0.10478(5) 0.0200(2) Uani 1 1 d .
O1 O 0.22599(12) 0.38953(15) 0.14072(13) 0.0264(6) Uani 1 1 d .
O2 O 0.12320(13) 0.28579(16) 0.11723(14) 0.0344(6) Uani 1 1 d .
O3 O 0.10342(12) 0.41655(16) 0.19635(12) 0.0296(6) Uani 1 1 d .
C1 C 0.35373(19) 0.3490(2) 0.31773(18) 0.0220(8) Uani 1 1 d .
C2 C 0.27334(19) 0.3376(2) 0.32224(18) 0.0243(8) Uani 1 1 d .
C3 C 0.25491(18) 0.2534(2) 0.29196(17) 0.0223(7) Uani 1 1 d .
F2 F 0.15176(12) 0.40571(15) -0.00537(11) 0.0424(6) Uani 1 1 d .
F3 F 0.04890(12) 0.44699(17) 0.04562(12) 0.0524(7) Uani 1 1 d .
C5 C 0.38521(18) 0.2695(2) 0.28651(17) 0.0209(7) Uani 1 1 d .
F1 F 0.14901(13) 0.52487(14) 0.06088(12) 0.0466(6) Uani 1 1 d .
C4 C 0.32413(18) 0.2114(2) 0.26734(17) 0.0208(8) Uani 1 1 d .
C10 C 0.46738(18) 0.2480(2) 0.28312(18) 0.0262(8) Uani 1 1 d .
H10A H 0.4956 0.3025 0.2711 0.039 Uiso 1 1 calc R
H10B H 0.4762 0.2027 0.2449 0.039 Uiso 1 1 calc R
H10C H 0.4840 0.2249 0.3311 0.039 Uiso 1 1 calc R
C14 C 0.48319(19) 0.2984(2) 0.09706(19) 0.0256(8) Uani 1 1 d .
H14 H 0.5074 0.3031 0.1468 0.031 Uiso 1 1 calc R
C11 C 0.42260(19) 0.4795(2) 0.10159(19) 0.0255(8) Uani 1 1 d .
H11 H 0.4517 0.4893 0.0550 0.031 Uiso 1 1 calc R
C8 C 0.17841(19) 0.2113(3) 0.2881(2) 0.0335(9) Uani 1 1 d .
H8A H 0.1718 0.1705 0.3300 0.050 Uiso 1 1 calc R
H8B H 0.1736 0.1778 0.2417 0.050 Uiso 1 1 calc R
H8C H 0.1400 0.2583 0.2900 0.050 Uiso 1 1 calc R
C16 C 0.5412(2) 0.3346(3) 0.0416(2) 0.0370(10) Uani 1 1 d .
H16A H 0.5872 0.2988 0.0448 0.055 Uiso 1 1 calc R
H16B H 0.5526 0.3972 0.0533 0.055 Uiso 1 1 calc R
H16C H 0.5208 0.3307 -0.0086 0.055 Uiso 1 1 calc R
C17 C 0.3385(2) 0.3465(2) 0.01832(19) 0.0302(9) Uani 1 1 d .
H17 H 0.2966 0.3906 0.0229 0.036 Uiso 1 1 calc R
C9 C 0.3299(2) 0.1187(2) 0.23593(19) 0.0311(9) Uani 1 1 d .
H9A H 0.3804 0.1093 0.2161 0.047 Uiso 1 1 calc R
H9B H 0.2930 0.1115 0.1962 0.047 Uiso 1 1 calc R
H9C H 0.3199 0.0747 0.2749 0.047 Uiso 1 1 calc R
C19 C 0.3764(2) 0.3704(3) -0.0536(2) 0.0497(12) Uani 1 1 d .
H19A H 0.4136 0.3244 -0.0659 0.074 Uiso 1 1 calc R
H19B H 0.4015 0.4286 -0.0485 0.074 Uiso 1 1 calc R
H19C H 0.3388 0.3738 -0.0930 0.074 Uiso 1 1 calc R
C7 C 0.2203(2) 0.4043(2) 0.3556(2) 0.0335(9) Uani 1 1 d .
H7A H 0.1715 0.4002 0.3309 0.050 Uiso 1 1 calc R
H7B H 0.2406 0.4649 0.3494 0.050 Uiso 1 1 calc R
H7C H 0.2141 0.3915 0.4084 0.050 Uiso 1 1 calc R
C20 C 0.12227(19) 0.4414(3) 0.0554(2) 0.0288(9) Uani 1 1 d .
C13 C 0.3553(2) 0.5425(2) 0.1009(2) 0.0411(10) Uani 1 1 d .
H13A H 0.3241 0.5310 0.1445 0.062 Uiso 1 1 calc R
H13B H 0.3258 0.5322 0.0560 0.062 Uiso 1 1 calc R
H13C H 0.3728 0.6047 0.1018 0.062 Uiso 1 1 calc R
C6 C 0.3965(2) 0.4261(2) 0.35073(19) 0.0298(9) Uani 1 1 d .
H6A H 0.3977 0.4198 0.4047 0.045 Uiso 1 1 calc R
H6B H 0.3717 0.4825 0.3376 0.045 Uiso 1 1 calc R
H6C H 0.4478 0.4261 0.3314 0.045 Uiso 1 1 calc R
C18 C 0.2993(2) 0.2544(3) 0.0140(2) 0.0367(10) Uani 1 1 d .
H18A H 0.2601 0.2563 -0.0240 0.055 Uiso 1 1 calc R
H18B H 0.2768 0.2402 0.0620 0.055 Uiso 1 1 calc R
H18C H 0.3362 0.2083 0.0011 0.055 Uiso 1 1 calc R
C15 C 0.4702(2) 0.1982(2) 0.0841(2) 0.0381(10) Uani 1 1 d .
H15A H 0.4567 0.1881 0.0323 0.057 Uiso 1 1 calc R
H15B H 0.4294 0.1773 0.1161 0.057 Uiso 1 1 calc R
H15C H 0.5162 0.1651 0.0958 0.057 Uiso 1 1 calc R
C12 C 0.4741(2) 0.5008(3) 0.1672(2) 0.0464(11) Uani 1 1 d .
H12A H 0.4921 0.5626 0.1631 0.070 Uiso 1 1 calc R
H12B H 0.5170 0.4597 0.1668 0.070 Uiso 1 1 calc R
H12C H 0.4462 0.4936 0.2135 0.070 Uiso 1 1 calc R

loop_
_atom_site_aniso_label
_atom_site_aniso_U_11
_atom_site_aniso_U_22
_atom_site_aniso_U_33
_atom_site_aniso_U_23
_atom_site_aniso_U_13
_atom_site_aniso_U_12
Ru1 0.02027(15) 0.01815(15) 0.01450(15) 0.00245(11) -0.00007(11) -0.00019(12)
S1 0.0227(5) 0.0235(5) 0.0237(5) 0.0016(4) -0.0014(4) 0.0000(4)
P1 0.0254(5) 0.0188(5) 0.0158(4) 0.0006(3) 0.0014(4) -0.0032(4)
O1 0.0203(12) 0.0337(15) 0.0254(14) 0.0091(11) -0.0040(10) 0.0008(11)
O2 0.0366(15) 0.0234(14) 0.0431(16) -0.0057(12) 0.0038(12) -0.0054(11)
O3 0.0279(13) 0.0346(15) 0.0263(14) -0.0059(11) 0.0031(11) 0.0001(11)
C1 0.0311(19) 0.0199(19) 0.0150(17) 0.0005(14) -0.0015(15) 0.0015(15)
C2 0.0301(19) 0.025(2) 0.0174(18) 0.0062(16) 0.0018(15) 0.0053(16)
C3 0.0268(18) 0.0253(19) 0.0148(17) 0.0063(16) -0.0004(15) -0.0029(15)
F2 0.0513(14) 0.0529(15) 0.0230(12) 0.0007(11) -0.0024(10) 0.0092(12)
F3 0.0340(13) 0.0761(18) 0.0470(15) 0.0078(13) -0.0155(11) 0.0133(12)
C5 0.0282(19) 0.0211(18) 0.0134(17) 0.0038(14) -0.0001(14) -0.0003(15)
F1 0.0687(16) 0.0268(13) 0.0443(14) 0.0090(11) -0.0116(12) 0.0007(11)
C4 0.0271(19) 0.0208(18) 0.0145(17) 0.0037(14) -0.0021(14) -0.0013(15)
C10 0.0270(19) 0.029(2) 0.023(2) 0.0060(16) -0.0023(15) 0.0009(16)
C14 0.0261(19) 0.029(2) 0.0222(19) 0.0009(16) 0.0058(15) 0.0017(16)
C11 0.033(2) 0.0205(19) 0.0228(19) 0.0003(15) 0.0102(15) -0.0078(16)
C8 0.028(2) 0.040(2) 0.032(2) 0.0091(18) 0.0018(17) -0.0099(18)
C16 0.028(2) 0.047(3) 0.036(2) 0.006(2) 0.0082(17) 0.0020(19)
C17 0.040(2) 0.030(2) 0.0209(19) -0.0013(16) -0.0040(16) -0.0072(17)
C9 0.045(2) 0.025(2) 0.024(2) 0.0008(16) 0.0047(17) -0.0040(17)
C19 0.064(3) 0.066(3) 0.019(2) 0.000(2) -0.004(2) -0.010(2)
C7 0.041(2) 0.036(2) 0.023(2) 0.0018(18) 0.0077(17) 0.0114(18)
C20 0.025(2) 0.032(2) 0.029(2) 0.0009(17) -0.0089(16) 0.0071(17)
C13 0.047(2) 0.018(2) 0.058(3) -0.0045(19) 0.018(2) -0.0024(18)
C6 0.043(2) 0.027(2) 0.0202(19) -0.0013(16) -0.0033(17) -0.0028(17)
C18 0.041(2) 0.039(2) 0.031(2) -0.0101(18) -0.0039(18) -0.0067(19)
C15 0.039(2) 0.031(2) 0.044(3) -0.0034(19) 0.0090(19) 0.0064(18)
C12 0.065(3) 0.038(3) 0.036(2) -0.001(2) 0.000(2) -0.032(2)

loop_
_atom_type_symbol
_atom_type_description
_atom_type_scat_dispersion_real
_atom_type_scat_dispersion_imag
_atom_type_scat_source
C C 0.0033 0.0016 'International Tables Vol C Tables 4.2.6.8 and 6.1.1.4'
H H 0.0000 0.0000 'International Tables Vol C Tables 4.2.6.8 and 6.1.1.4'
O O 0.0106 0.0060 'International Tables Vol C Tables 4.2.6.8 and 6.1.1.4'
F F 0.0171 0.0103 'International Tables Vol C Tables 4.2.6.8 and 6.1.1.4'
P P 0.1023 0.0942 'International Tables Vol C Tables 4.2.6.8 and 6.1.1.4'
S S 0.1246 0.1234 'International Tables Vol C Tables 4.2.6.8 and 6.1.1.4'
Ru Ru -1.2594 0.8363 'International Tables Vol C Tables 4.2.6.8 and 6.1.1.4'

loop_
_geom_angle_atom_site_label_1
_geom_angle_atom_site_label_2
_geom_angle_atom_site_label_3
_geom_angle
C4 Ru1 C1 65.99(12)
C4 Ru1 O1 134.75(11)
C1 Ru1 O1 137.72(11)
C4 Ru1 C5 39.40(12)
C1 Ru1 C5 39.11(12)
O1 Ru1 C5 171.86(10)
C4 Ru1 C2 65.42(13)
C1 Ru1 C2 39.33(13)
O1 Ru1 C2 107.71(11)
C5 Ru1 C2 65.42(12)
C4 Ru1 C3 39.67(12)
C1 Ru1 C3 65.21(12)
O1 Ru1 C3 106.30(10)
C5 Ru1 C3 65.65(12)
C2 Ru1 C3 37.93(12)
C4 Ru1 P1 118.49(9)
C1 Ru1 P1 119.46(10)
O1 Ru1 P1 85.24(6)
C5 Ru1 P1 102.69(9)
C2 Ru1 P1 157.43(10)
C3 Ru1 P1 156.55(9)
O2 S1 O3 117.17(15)
O2 S1 O1 114.00(14)
O3 S1 O1 114.04(14)
O2 S1 C20 104.10(16)
O3 S1 C20 105.14(16)
O1 S1 C20 99.69(15)
C11 P1 C17 103.27(16)
C11 P1 C14 103.47(16)
C17 P1 C14 109.58(17)
C11 P1 Ru1 111.04(11)
C17 P1 Ru1 108.63(12)
C14 P1 Ru1 119.58(11)
S1 O1 Ru1 132.42(14)
C5 C1 C2 108.3(3)
C5 C1 C6 126.4(3)
C2 C1 C6 124.7(3)
C5 C1 Ru1 71.11(18)
C2 C1 Ru1 71.96(19)
C6 C1 Ru1 129.4(2)
C3 C2 C1 108.3(3)
C3 C2 C7 127.0(3)
C1 C2 C7 124.7(3)
C3 C2 Ru1 71.08(19)
C1 C2 Ru1 68.71(18)
C7 C2 Ru1 127.1(2)
C2 C3 C4 107.7(3)
C2 C3 C8 127.0(3)
C4 C3 C8 125.2(3)
C2 C3 Ru1 70.99(19)
C4 C3 Ru1 67.97(17)
C8 C3 Ru1 128.3(2)
C1 C5 C4 107.4(3)
C1 C5 C10 125.2(3)
C4 C5 C10 127.1(3)
C1 C5 Ru1 69.78(18)
C4 C5 Ru1 69.09(18)
C10 C5 Ru1 131.5(2)
C5 C4 C3 108.1(3)
C5 C4 C9 126.7(3)
C3 C4 C9 124.8(3)
C5 C4 Ru1 71.51(18)
C3 C4 Ru1 72.35(18)
C9 C4 Ru1 127.4(2)
C5 C10 H10A 109.5
C5 C10 H10B 109.5
H10A C10 H10B 109.5
C5 C10 H10C 109.5
H10A C10 H10C 109.5
H10B C10 H10C 109.5
C15 C14 C16 110.2(3)
C15 C14 P1 111.6(2)
C16 C14 P1 117.0(2)
C15 C14 H14 105.7
C16 C14 H14 105.7
P1 C14 H14 105.7
C13 C11 C12 110.5(3)
C13 C11 P1 111.7(2)
C12 C11 P1 110.0(2)
C13 C11 H11 108.2
C12 C11 H11 108.2
P1 C11 H11 108.2
C3 C8 H8A 109.5
C3 C8 H8B 109.5
H8A C8 H8B 109.5
C3 C8 H8C 109.5
H8A C8 H8C 109.5
H8B C8 H8C 109.5
C14 C16 H16A 109.5
C14 C16 H16B 109.5
H16A C16 H16B 109.5
C14 C16 H16C 109.5
H16A C16 H16C 109.5
H16B C16 H16C 109.5
C19 C17 C18 111.7(3)
C19 C17 P1 117.7(3)
C18 C17 P1 112.4(2)
C19 C17 H17 104.5
C18 C17 H17 104.5
P1 C17 H17 104.5
C4 C9 H9A 109.5
C4 C9 H9B 109.5
H9A C9 H9B 109.5
C4 C9 H9C 109.5
H9A C9 H9C 109.5
H9B C9 H9C 109.5
C17 C19 H19A 109.5
C17 C19 H19B 109.5
H19A C19 H19B 109.5
C17 C19 H19C 109.5
H19A C19 H19C 109.5
H19B C19 H19C 109.5
C2 C7 H7A 109.5
C2 C7 H7B 109.5
H7A C7 H7B 109.5
C2 C7 H7C 109.5
H7A C7 H7C 109.5
H7B C7 H7C 109.5
F3 C20 F2 107.8(3)
F3 C20 F1 107.7(3)
F2 C20 F1 107.0(3)
F3 C20 S1 110.9(3)
F2 C20 S1 111.6(2)
F1 C20 S1 111.7(2)
C11 C13 H13A 109.5
C11 C13 H13B 109.5
H13A C13 H13B 109.5
C11 C13 H13C 109.5
H13A C13 H13C 109.5
H13B C13 H13C 109.5
C1 C6 H6A 109.5
C1 C6 H6B 109.5
H6A C6 H6B 109.5
C1 C6 H6C 109.5
H6A C6 H6C 109.5
H6B C6 H6C 109.5
C17 C18 H18A 109.5
C17 C18 H18B 109.5
H18A C18 H18B 109.5
C17 C18 H18C 109.5
H18A C18 H18C 109.5
H18B C18 H18C 109.5
C14 C15 H15A 109.5
C14 C15 H15B 109.5
H15A C15 H15B 109.5
C14 C15 H15C 109.5
H15A C15 H15C 109.5
H15B C15 H15C 109.5
C11 C12 H12A 109.5
C11 C12 H12B 109.5
H12A C12 H12B 109.5
C11 C12 H12C 109.5
H12A C12 H12C 109.5
H12B C12 H12C 109.5

loop_
_geom_bond_atom_site_label_1
_geom_bond_atom_site_label_2
_geom_bond_distance
Ru1 C4 2.111(3)
Ru1 C1 2.125(3)
Ru1 O1 2.136(2)
Ru1 C5 2.143(3)
Ru1 C2 2.169(3)
Ru1 C3 2.170(3)
Ru1 P1 2.4088(9)
S1 O2 1.431(2)
S1 O3 1.434(2)
S1 O1 1.474(2)
S1 C20 1.822(4)
P1 C11 1.853(3)
P1 C17 1.855(4)
P1 C14 1.856(3)
C1 C5 1.429(4)
C1 C2 1.446(5)
C1 C6 1.503(5)
C2 C3 1.410(5)
C2 C7 1.500(5)
C3 C4 1.454(5)
C3 C8 1.503(4)
F2 C20 1.330(4)
F3 C20 1.323(4)
C5 C4 1.434(4)
C5 C10 1.501(4)
F1 C20 1.338(4)
C4 C9 1.499(5)
C10 H10A 0.9800
C10 H10B 0.9800
C10 H10C 0.9800
C14 C15 1.531(5)
C14 C16 1.538(5)
C14 H14 1.0000
C11 C13 1.523(5)
C11 C12 1.533(5)
C11 H11 1.0000
C8 H8A 0.9800
C8 H8B 0.9800
C8 H8C 0.9800
C16 H16A 0.9800
C16 H16B 0.9800
C16 H16C 0.9800
C17 C19 1.508(5)
C17 C18 1.545(5)
C17 H17 1.0000
C9 H9A 0.9800
C9 H9B 0.9800
C9 H9C 0.9800
C19 H19A 0.9800
C19 H19B 0.9800
C19 H19C 0.9800
C7 H7A 0.9800
C7 H7B 0.9800
C7 H7C 0.9800
C13 H13A 0.9800
C13 H13B 0.9800
C13 H13C 0.9800
C6 H6A 0.9800
C6 H6B 0.9800
C6 H6C 0.9800
C18 H18A 0.9800
C18 H18B 0.9800
C18 H18C 0.9800
C15 H15A 0.9800
C15 H15B 0.9800
C15 H15C 0.9800
C12 H12A 0.9800
C12 H12B 0.9800
C12 H12C 0.9800

loop_
_geom_torsion_atom_site_label_1
_geom_torsion_atom_site_label_2
_geom_torsion_atom_site_label_3
_geom_torsion_atom_site_label_4
_geom_torsion
C4 Ru1 P1 C11 -140.99(15)
C1 Ru1 P1 C11 -64.00(16)
O1 Ru1 P1 C11 79.67(14)
C5 Ru1 P1 C11 -102.16(15)
C2 Ru1 P1 C11 -46.8(3)
C3 Ru1 P1 C11 -159.3(2)
C4 Ru1 P1 C17 106.10(16)
C1 Ru1 P1 C17 -176.91(16)
O1 Ru1 P1 C17 -33.24(14)
C5 Ru1 P1 C17 144.93(15)
C2 Ru1 P1 C17 -159.7(3)
C3 Ru1 P1 C17 87.8(3)
C4 Ru1 P1 C14 -20.63(17)
C1 Ru1 P1 C14 56.35(17)
O1 Ru1 P1 C14 -159.97(15)
C5 Ru1 P1 C14 18.19(16)
C2 Ru1 P1 C14 73.5(3)
C3 Ru1 P1 C14 -38.9(3)
O2 S1 O1 Ru1 -62.6(2)
O3 S1 O1 Ru1 75.6(2)
C20 S1 O1 Ru1 -172.9(2)
C4 Ru1 O1 S1 24.8(3)
C1 Ru1 O1 S1 -79.0(2)
C5 Ru1 O1 S1 -16.2(9)
C2 Ru1 O1 S1 -47.8(2)
C3 Ru1 O1 S1 -8.1(2)
P1 Ru1 O1 S1 151.09(19)
C4 Ru1 C1 C5 37.52(18)
O1 Ru1 C1 C5 168.49(16)
C2 Ru1 C1 C5 117.4(3)
C3 Ru1 C1 C5 81.3(2)
P1 Ru1 C1 C5 -72.86(19)
C4 Ru1 C1 C2 -79.9(2)
O1 Ru1 C1 C2 51.0(2)
C5 Ru1 C1 C2 -117.4(3)
C3 Ru1 C1 C2 -36.18(18)
P1 Ru1 C1 C2 169.70(15)
C4 Ru1 C1 C6 159.5(4)
O1 Ru1 C1 C6 -69.5(4)
C5 Ru1 C1 C6 122.0(4)
C2 Ru1 C1 C6 -120.5(4)
C3 Ru1 C1 C6 -156.7(4)
P1 Ru1 C1 C6 49.2(3)
C5 C1 C2 C3 -1.9(4)
C6 C1 C2 C3 -173.8(3)
Ru1 C1 C2 C3 60.3(2)
C5 C1 C2 C7 176.6(3)
C6 C1 C2 C7 4.7(5)
Ru1 C1 C2 C7 -121.2(3)
C5 C1 C2 Ru1 -62.2(2)
C6 C1 C2 Ru1 125.9(3)
C4 Ru1 C2 C3 -37.82(19)
C1 Ru1 C2 C3 -119.3(3)
O1 Ru1 C2 C3 93.98(19)
C5 Ru1 C2 C3 -81.3(2)
P1 Ru1 C2 C3 -143.2(2)
C4 Ru1 C2 C1 81.5(2)
O1 Ru1 C2 C1 -146.69(17)
C5 Ru1 C2 C1 37.99(18)
C3 Ru1 C2 C1 119.3(3)
P1 Ru1 C2 C1 -23.9(3)
C4 Ru1 C2 C7 -160.3(4)
C1 Ru1 C2 C7 118.2(4)
O1 Ru1 C2 C7 -28.5(3)
C5 Ru1 C2 C7 156.1(4)
C3 Ru1 C2 C7 -122.5(4)
P1 Ru1 C2 C7 94.2(4)
C1 C2 C3 C4 -0.6(4)
C7 C2 C3 C4 -179.1(3)
Ru1 C2 C3 C4 58.2(2)
C1 C2 C3 C8 177.0(3)
C7 C2 C3 C8 -1.4(6)
Ru1 C2 C3 C8 -124.1(3)
C1 C2 C3 Ru1 -58.8(2)
C7 C2 C3 Ru1 122.7(3)
C4 Ru1 C3 C2 119.1(3)
C1 Ru1 C3 C2 37.49(19)
O1 Ru1 C3 C2 -98.07(19)
C5 Ru1 C3 C2 80.7(2)
P1 Ru1 C3 C2 144.7(2)
C1 Ru1 C3 C4 -81.7(2)
O1 Ru1 C3 C4 142.78(17)
C5 Ru1 C3 C4 -38.47(18)
C2 Ru1 C3 C4 -119.1(3)
P1 Ru1 C3 C4 25.6(3)
C4 Ru1 C3 C8 -118.2(4)
C1 Ru1 C3 C8 160.1(4)
O1 Ru1 C3 C8 24.6(3)
C5 Ru1 C3 C8 -156.7(4)
C2 Ru1 C3 C8 122.6(4)
P1 Ru1 C3 C8 -92.6(4)
C2 C1 C5 C4 3.6(4)
C6 C1 C5 C4 175.4(3)
Ru1 C1 C5 C4 -59.1(2)
C2 C1 C5 C10 -170.0(3)
C6 C1 C5 C10 1.7(5)
Ru1 C1 C5 C10 127.2(3)
C2 C1 C5 Ru1 62.7(2)
C6 C1 C5 Ru1 -125.5(3)
C4 Ru1 C5 C1 -118.8(3)
O1 Ru1 C5 C1 -71.5(8)
C2 Ru1 C5 C1 -38.21(19)
C3 Ru1 C5 C1 -80.0(2)
P1 Ru1 C5 C1 121.48(17)
C1 Ru1 C5 C4 118.8(3)
O1 Ru1 C5 C4 47.2(8)
C2 Ru1 C5 C4 80.6(2)
C3 Ru1 C5 C4 38.73(19)
P1 Ru1 C5 C4 -119.74(17)
C4 Ru1 C5 C10 121.6(4)
C1 Ru1 C5 C10 -119.7(4)
O1 Ru1 C5 C10 168.8(6)
C2 Ru1 C5 C10 -157.9(4)
C3 Ru1 C5 C10 160.3(3)
P1 Ru1 C5 C10 1.8(3)
C1 C5 C4 C3 -4.0(3)
C10 C5 C4 C3 169.5(3)
Ru1 C5 C4 C3 -63.5(2)
C1 C5 C4 C9 -177.1(3)
C10 C5 C4 C9 -3.6(5)
Ru1 C5 C4 C9 123.4(3)
C1 C5 C4 Ru1 59.5(2)
C10 C5 C4 Ru1 -127.0(3)
C2 C3 C4 C5 2.9(4)
C8 C3 C4 C5 -174.8(3)
Ru1 C3 C4 C5 63.0(2)
C2 C3 C4 C9 176.1(3)
C8 C3 C4 C9 -1.6(5)
Ru1 C3 C4 C9 -123.7(3)
C2 C3 C4 Ru1 -60.1(2)
C8 C3 C4 Ru1 122.2(3)
C1 Ru1 C4 C5 -37.24(18)
O1 Ru1 C4 C5 -171.58(16)
C2 Ru1 C4 C5 -80.6(2)
C3 Ru1 C4 C5 -116.8(3)
P1 Ru1 C4 C5 74.52(19)
C1 Ru1 C4 C3 79.5(2)
O1 Ru1 C4 C3 -54.8(2)
C5 Ru1 C4 C3 116.8(3)
C2 Ru1 C4 C3 36.18(18)
P1 Ru1 C4 C3 -168.72(15)
C1 Ru1 C4 C9 -159.7(3)
O1 Ru1 C4 C9 65.9(3)
C5 Ru1 C4 C9 -122.5(4)
C2 Ru1 C4 C9 156.9(3)
C3 Ru1 C4 C9 120.8(4)
P1 Ru1 C4 C9 -48.0(3)
C11 P1 C14 C15 -169.4(3)
C17 P1 C14 C15 -59.8(3)
Ru1 P1 C14 C15 66.5(3)
C11 P1 C14 C16 -41.2(3)
C17 P1 C14 C16 68.4(3)
Ru1 P1 C14 C16 -165.3(2)
C17 P1 C11 C13 61.1(3)
C14 P1 C11 C13 175.3(3)
Ru1 P1 C11 C13 -55.2(3)
C17 P1 C11 C12 -175.8(3)
C14 P1 C11 C12 -61.5(3)
Ru1 P1 C11 C12 68.0(3)
C11 P1 C17 C19 55.6(3)
C14 P1 C17 C19 -54.1(3)
Ru1 P1 C17 C19 173.6(3)
C11 P1 C17 C18 -172.5(3)
C14 P1 C17 C18 77.7(3)
Ru1 P1 C17 C18 -54.6(3)
O2 S1 C20 F3 69.2(3)
O3 S1 C20 F3 -54.6(3)
O1 S1 C20 F3 -172.9(2)
O2 S1 C20 F2 -51.0(3)
O3 S1 C20 F2 -174.7(2)
O1 S1 C20 F2 66.9(3)
O2 S1 C20 F1 -170.7(2)
O3 S1 C20 F1 65.5(3)
O1 S1 C20 F1 -52.8(3)
